data_4332005
loop_
_publ_author_name
'Nozary, Homayoun'
'Torelli, St\'ephane'
'Gu\'en\'ee, Laure'
'Terazzi, Emmanuel'
'Bernardinelli, G\'erald'
'Donnio, Bertrand'
'Guillon, Daniel'
'Piguet, Claude'

_publ_contact_author
;
     Dr Gerald Bernardinelli
     Laboratory of X-ray Crystallography
     University of Geneva
     24, quai E. Ansermet
     CH - 1211 Geneva 4
     Switzerland
;
_publ_section_title
;
 Structural, Thermodynamic, and Mesomorphic Consequences of Replacing
 Nitrates with Trifluoroacetate Counteranions in Ternary Lanthanide
 Complexes with Hexacatenar Tridentate Ligands
;
_journal_issue 7
_journal_name_full 'Inorganic Chemistry'
_journal_page_first 2989
_journal_page_last 3003
_journal_paper_doi 10.1021/ic052017u
_journal_volume 45
_journal_year 2006
_chemical_formula_moiety
;
 (C37 H29 N5 O4)2 , (C2 F3 O2)6 , Lu2
;
_chemical_formula_sum 'C86 H58 F18 Lu2 N10 O20'
_chemical_formula_weight 2243.4
_space_group_IT_number 2
_symmetry_cell_setting triclinic
_symmetry_space_group_name_Hall '-P 1'
_symmetry_space_group_name_H-M 'P -1'
_audit_conform_dict_name cif_core.dic
_audit_conform_dict_version 2.0.1
_audit_creation_date 2004-11-02
_audit_creation_method from_xtal_archive_file_using_CIFIO
_audit_update_record 2005-10-03
_cell_angle_alpha 90.227(9)
_cell_angle_beta 109.452(9)
_cell_angle_gamma 100.751(10)
_cell_formula_units_Z 1
_cell_length_a 13.1421(12)
_cell_length_b 13.2006(9)
_cell_length_c 13.2886(11)
_cell_measurement_reflns_used 8001
_cell_measurement_temperature 200
_cell_measurement_theta_max 28.0
_cell_measurement_theta_min 3.8
_cell_volume 2130.2(3)
_computing_cell_refinement 'CELL (Stoe & Cie, 1999)'
_computing_data_collection 'EXPOSE (Stoe & Cie, 1999)'
_computing_data_reduction 'XRED (Stoe & Cie, 1999)'
_computing_molecular_graphics xtal_gx3
_computing_publication_material xtal_CIFIO
_computing_structure_refinement xtal_CRYLSQ
_computing_structure_solution SIR97
_diffrn_detector_area_resol_mean 6
_diffrn_measured_fraction_theta_full 1.0
_diffrn_measured_fraction_theta_max 1.0
_diffrn_measurement_device_type 'Stoe Ipds'
_diffrn_measurement_method \f
_diffrn_radiation_type MoK\a
_diffrn_radiation_wavelength .71073
_diffrn_reflns_av_R_equivalents .043
_diffrn_reflns_limit_h_max 17
_diffrn_reflns_limit_h_min -17
_diffrn_reflns_limit_k_max 17
_diffrn_reflns_limit_k_min -17
_diffrn_reflns_limit_l_max 17
_diffrn_reflns_limit_l_min -17
_diffrn_reflns_number 27979
_diffrn_reflns_theta_full 27.5
_diffrn_reflns_theta_max 27.5
_diffrn_standards_decay_% 0
_exptl_absorpt_coefficient_mu 2.422
_exptl_absorpt_correction_T_max .8789
_exptl_absorpt_correction_T_min .5389
_exptl_absorpt_correction_type numerical
_exptl_absorpt_process_details 'XRED; Stoe & Cie, 1999'
_exptl_crystal_colour colourless
_exptl_crystal_density_diffrn 1.749
_exptl_crystal_density_meas ?
_exptl_crystal_description plate
_exptl_crystal_F_000 1108
_exptl_crystal_size_max .185
_exptl_crystal_size_mid .164
_exptl_crystal_size_min .06
_refine_diff_density_max 1.279
_refine_diff_density_min -.838
_refine_ls_extinction_coef .00000
_refine_ls_extinction_method none
_refine_ls_goodness_of_fit_ref 1.01(1)
_refine_ls_hydrogen_treatment noref
_refine_ls_number_parameters 637
_refine_ls_number_reflns 6872
_refine_ls_R_factor_gt .030
_refine_ls_shift/su_max .013
_refine_ls_structure_factor_coef F
_refine_ls_weighting_details \w=1/[\s^2^(Fo)+0.00015(Fo^2^)]
_refine_ls_weighting_scheme calc
_refine_ls_wR_factor_ref .029
_reflns_number_gt 6665
_reflns_number_total 9527
_reflns_threshold_expression 'refl observed if Fo > 3.99 \s(Fo)'
_cod_data_source_file ic052017usup1.cif
_cod_data_source_block NOHO
_cod_depositor_comments
;
The following automatic conversions were performed:

'_exptl_crystal_density_meas' value 'not_measured' was changed to '?'
- the value is perceived as not measured.

Automatic conversion script
Id: cif_fix_values 3008 2015-01-20 13:52:24Z robertas 
;
_cod_original_cell_volume 2130.2(4)
_cod_database_code 4332005

loop_
_symmetry_equiv_pos_as_xyz
+x,+y,+z
-x,-y,-z

loop_
_atom_site_label
_atom_site_fract_x
_atom_site_fract_y
_atom_site_fract_z
_atom_site_U_iso_or_equiv
_atom_site_occupancy
_atom_site_adp_type
Lu .640637(18) .361490(16) .100083(16) .02106(7) 1.00000 Uani
O1 .1075(3) -.0470(3) -.0335(3) .0470(16) 1.00000 Uani
O2 .0084(4) .0254(3) -.1770(3) .0524(18) 1.00000 Uani
O3 1.1205(3) .8025(3) .3496(3) .0341(13) 1.00000 Uani
O4 1.0104(4) .8602(3) .4240(4) .058(2) 1.00000 Uani
N1 .7422(3) .2327(3) .2048(3) .0234(14) 1.00000 Uani
N2 .5280(3) .1883(3) .0915(3) .0262(14) 1.00000 Uani
N3 .5018(3) .0209(3) .1241(3) .0271(15) 1.00000 Uani
N4 .8312(3) .4309(3) .1968(3) .0253(14) 1.00000 Uani
N5 .9843(3) .4309(3) .3378(3) .0259(15) 1.00000 Uani
C1 .6948(4) .1318(4) .1977(4) .0242(17) 1.00000 Uani
C2 .7557(4) .0585(4) .2444(4) .036(2) 1.00000 Uani
C3 .8656(4) .0884(4) .2985(4) .0319(19) 1.00000 Uani
C4 .9156(4) .1911(4) .3077(4) .0293(18) 1.00000 Uani
C5 .8514(4) .2612(4) .2619(4) .0253(17) 1.00000 Uani
C6 .5760(4) .1125(3) .1365(3) .0238(16) 1.00000 Uani
C7 .4156(4) .1455(4) .0490(4) .0264(17) 1.00000 Uani
C8 .3238(4) .1897(4) -.0000(4) .035(2) 1.00000 Uani
C9 .2203(4) .1267(4) -.0294(4) .040(3) 1.00000 Uani
C10 .2089(4) .0214(4) -.0118(4) .0351(19) 1.00000 Uani
C11 .2963(4) -.0238(4) .0396(4) .0291(18) 1.00000 Uani
C12 .3992(4) .0412(4) .0691(4) .0262(17) 1.00000 Uani
C13 .0174(4) -.0448(5) -.1205(4) .037(3) 1.00000 Uani
C14 -.0657(4) -.1417(4) -.1339(4) .038(3) 1.00000 Uani
C15 -.1716(5) -.1445(5) -.2044(4) .048(3) 1.00000 Uani
C16 -.2511(5) -.2336(5) -.2197(5) .058(3) 1.00000 Uani
C17 -.2258(6) -.3200(5) -.1647(5) .059(3) 1.00000 Uani
C18 -.1209(6) -.3177(5) -.0962(5) .057(3) 1.00000 Uani
C19 -.0400(5) -.2286(5) -.0795(5) .049(3) 1.00000 Uani
C20 .8908(4) .3745(4) .2663(4) .0242(17) 1.00000 Uani
C21 .8922(4) .5323(4) .2228(4) .0261(17) 1.00000 Uani
C22 .8729(4) .6237(4) .1762(4) .033(2) 1.00000 Uani
C23 .9489(4) .7132(4) .2219(4) .0350(19) 1.00000 Uani
C24 1.0418(4) .7099(4) .3111(4) .0297(18) 1.00000 Uani
C25 1.0646(4) .6216(4) .3588(4) .0282(18) 1.00000 Uani
C26 .9869(4) .5319(4) .3114(4) .0259(17) 1.00000 Uani
C27 1.0940(4) .8733(4) .4047(4) .033(2) 1.00000 Uani
C28 1.1816(4) .9694(4) .4348(4) .0322(19) 1.00000 Uani
C29 1.1597(5) 1.0531(4) .4813(4) .036(2) 1.00000 Uani
C30 1.2370(5) 1.1443(4) .5100(4) .043(3) 1.00000 Uani
C31 1.3343(5) 1.1527(4) .4911(4) .050(3) 1.00000 Uani
C32 1.3578(5) 1.0682(4) .4453(4) .045(3) 1.00000 Uani
C33 1.2812(5) .9764(4) .4182(4) .040(3) 1.00000 Uani
C34 .5114(4) -.0793(4) .1710(4) .037(2) 1.00000 Uani
C35 .5017(7) -.0778(5) .2780(5) .066(4) 1.00000 Uani
C36 1.0680(4) .4023(4) .4332(4) .0329(18) 1.00000 Uani
C37 1.1692(5) .3897(4) .4095(4) .044(3) 1.00000 Uani
C1a .7817(5) .3545(4) -.1458(4) .048(3) 1.00000 Uani
C2a .7313(4) .3616(4) -.0584(4) .0290(19) 1.00000 Uani
F1a .8891(5) .4050(6) -.1054(6) .088(4) .70000 Uani
F2a .7354(8) .4021(7) -.2301(5) .086(5) .70000 Uani
F3a .7884(7) .2615(4) -.1701(6) .082(4) .70000 Uani
F1a' .7730(13) .4314(12) -.2021(12) .068(6) .30000 Uiso
F2a' .7267(11) .2696(11) -.2121(10) .071(5) .30000 Uiso
F3a' .8829(12) .3501(11) -.1081(11) .078(5) .30000 Uiso
O1a .7069(3) .2789(3) -.0158(3) .0308(13) 1.00000 Uani
O2a .7159(3) .4468(3) -.0332(3) .0327(13) 1.00000 Uani
C1b .5934(6) .6378(5) .2364(5) .080(4) 1.00000 Uani
C2b .5663(4) .5967(4) .1188(4) .0277(17) 1.00000 Uani
F1b .5174(6) .6643(6) .2575(5) .094(4) .70000 Uani
F2b .6618(6) .7430(4) .2423(4) .073(3) .70000 Uani
F3b .6594(9) .5962(6) .3076(4) .083(4) .70000 Uani
F1b' .5847(18) .7300(16) .2469(15) .204(16) .30000 Uiso
F2b' .6902(14) .6195(14) .2968(13) .075(7) .30000 Uiso
F3b' .5101(12) .5689(13) .2658(11) .103(5) .30000 Uiso
O1b .6090(3) .5238(3) .1065(3) .0336(14) 1.00000 Uani
O2b .5068(3) .6444(3) .0515(3) .0290(12) 1.00000 Uani
C1c .5896(7) .3296(10) .4166(5) .102(6) 1.00000 Uani
C2c .6600(5) .3688(4) .3509(4) .036(3) 1.00000 Uani
F1c .5474(7) .2286(7) .3903(7) .192(6) 1.00000 Uani
F2c .6371(5) .3442(9) .5172(4) .234(6) 1.00000 Uani
F3c .4975(5) .3645(7) .3927(5) .154(5) 1.00000 Uani
O1c .6076(3) .3650(3) .2521(3) .0336(14) 1.00000 Uani
O2c .7579(3) .3957(4) .4000(3) .0488(17) 1.00000 Uani
H2 .71973 -.01436 .23877 .04000 1.00000 Uiso
H3 .90911 .03662 .33077 .04000 1.00000 Uiso
H4 .99490 .21364 .34574 .04000 1.00000 Uiso
H8 .33267 .26328 -.01293 .04000 1.00000 Uiso
H9 .15476 .15609 -.06283 .04000 1.00000 Uiso
H11 .28669 -.09736 .05411 .04000 1.00000 Uiso
H15 -.18997 -.08413 -.24329 .04000 1.00000 Uiso
H16 -.32531 -.23591 -.27022 .04000 1.00000 Uiso
H17 -.28252 -.38248 -.17513 .04000 1.00000 Uiso
H18 -.10293 -.37891 -.05841 .04000 1.00000 Uiso
H19 .03486 -.22736 -.02958 .04000 1.00000 Uiso
H22 .80767 .62522 .11344 .04000 1.00000 Uiso
H23 .93751 .77936 .19131 .04000 1.00000 Uiso
H25 1.13031 .62109 .42112 .04000 1.00000 Uiso
H29 1.08961 1.04755 .49363 .04000 1.00000 Uiso
H30 1.22200 1.20330 .54441 .04000 1.00000 Uiso
H31 1.38757 1.21838 .50911 .04000 1.00000 Uiso
H32 1.42788 1.07401 .43263 .04000 1.00000 Uiso
H33 1.29743 .91614 .38709 .04000 1.00000 Uiso
H341 .45325 -.13332 .12420 .04000 1.00000 Uiso
H342 .58359 -.09409 .17712 .04000 1.00000 Uiso
H351 .55942 -.02332 .32467 .04000 1.00000 Uiso
H352 .42908 -.06255 .27175 .04000 1.00000 Uiso
H353 .50758 -.14411 .30917 .04000 1.00000 Uiso
H361 1.08833 .45646 .49093 .04000 1.00000 Uiso
H362 1.03636 .33673 .45588 .04000 1.00000 Uiso
H371 1.14891 .33549 .35182 .04000 1.00000 Uiso
H372 1.20088 .45522 .38687 .04000 1.00000 Uiso
H373 1.22472 .37073 .47276 .04000 1.00000 Uiso

loop_
_atom_site_aniso_label
_atom_site_aniso_U_11
_atom_site_aniso_U_22
_atom_site_aniso_U_33
_atom_site_aniso_U_12
_atom_site_aniso_U_13
_atom_site_aniso_U_23
Lu .02331(9) .01573(8) .01994(8) .00489(6) .00136(6) .00011(6)
O1 .0280(18) .044(3) .055(2) -.0046(16) .0020(15) .0188(17)
O2 .044(3) .041(3) .054(3) -.0002(18) -.0027(17) .010(2)
O3 .0290(17) .0222(15) .0495(18) -.0005(13) .0144(14) -.0064(15)
O4 .046(3) .045(3) .087(3) -.0142(19) .042(3) -.025(3)
N1 .0236(19) .0210(17) .0230(16) .0027(15) .0056(14) -.0006(15)
N2 .0260(19) .0238(19) .0236(16) .0058(15) .0015(14) .0025(15)
N3 .031(2) .0169(17) .0312(18) .0058(15) .0067(15) .0030(15)
N4 .0276(19) .0196(17) .0262(17) .0036(15) .0064(15) .0025(15)
N5 .0235(19) .0193(18) .0288(18) .0025(15) .0018(15) .0018(15)
C1 .028(3) .019(3) .0236(19) .0054(18) .0057(17) .0013(18)
C2 .033(3) .020(3) .044(3) .005(2) -.001(3) .006(3)
C3 .028(3) .028(3) .037(3) .013(2) .0036(19) .011(2)
C4 .021(3) .029(3) .032(3) .0067(19) -.0006(17) .003(2)
C5 .027(3) .023(3) .023(2) .0063(18) .0041(17) .0018(18)
C6 .032(3) .0150(19) .0228(19) .0056(18) .0064(17) .0005(17)
C7 .024(3) .023(3) .029(3) .0018(18) .0070(17) .0005(19)
C8 .031(3) .027(3) .045(3) .008(2) .008(2) .012(3)
C9 .028(3) .039(3) .050(3) .008(3) .008(3) .018(3)
C10 .025(3) .037(3) .036(3) -.003(2) .0052(19) .007(3)
C11 .032(3) .021(3) .029(3) .0063(19) .0035(18) .0080(19)
C12 .026(3) .023(3) .029(3) .0049(18) .0084(18) -.0015(19)
C13 .028(3) .038(3) .039(3) .004(3) .004(2) .008(3)
C14 .034(3) .039(3) .036(3) -.000(3) .008(2) .003(3)
C15 .042(4) .049(4) .040(3) -.002(3) .004(3) .010(3)
C16 .042(4) .067(4) .042(3) -.015(3) -.002(3) .001(3)
C17 .057(4) .051(4) .053(4) -.020(3) .013(3) -.001(3)
C18 .065(4) .035(3) .063(4) .003(3) .017(3) .010(3)
C19 .047(4) .040(3) .053(3) .001(3) .010(3) .008(3)
C20 .024(3) .021(3) .025(2) .0055(18) .0049(17) .0007(19)
C21 .025(3) .022(3) .028(2) .0033(18) .0056(17) .0025(18)
C22 .024(3) .027(3) .040(3) .005(2) -.0005(19) .002(3)
C23 .033(3) .018(3) .048(3) .0033(19) .008(3) .007(3)
C24 .027(3) .024(3) .036(3) -.0014(18) .0110(19) -.005(2)
C25 .026(3) .027(3) .030(2) .0039(18) .0069(18) -.0010(19)
C26 .024(3) .024(3) .027(2) .0033(18) .0053(17) -.0024(18)
C27 .034(3) .029(3) .037(3) .002(2) .014(2) -.001(3)
C28 .036(3) .024(3) .031(3) .001(2) .006(2) .002(2)
C29 .042(3) .029(3) .034(3) .006(3) .009(3) .002(3)
C30 .061(4) .024(3) .037(3) .004(3) .009(3) .002(3)
C31 .054(4) .031(3) .044(3) -.014(3) .002(3) -.001(3)
C32 .036(3) .042(3) .049(3) -.007(3) .011(3) .001(3)
C33 .036(3) .033(3) .046(3) .001(3) .011(3) -.002(3)
C34 .032(3) .023(3) .047(3) .003(2) .005(3) .004(3)
C35 .101(6) .047(4) .050(4) .020(4) .022(4) .023(3)
C36 .034(3) .029(3) .026(2) .004(2) -.0016(18) .0006(19)
C37 .036(3) .035(3) .050(3) .007(3) -.001(3) .008(3)
C1a .057(4) .044(4) .052(4) .016(3) .025(3) .013(3)
C2a .026(3) .029(3) .031(3) .005(2) .0097(19) .002(2)
F1a .070(5) .077(5) .139(6) -.013(4) .079(4) -.019(5)
F2a .113(7) .128(7) .041(4) .055(6) .040(4) .035(4)
F3a .145(7) .051(4) .096(5) .033(4) .095(5) .006(4)
O1a .0390(19) .0239(16) .0306(15) .0071(14) .0127(14) .0025(14)
O2a .0419(19) .0220(15) .0331(15) .0068(14) .0110(14) .0036(13)
C1b .133(7) .062(5) .038(4) .067(5) -.008(4) .002(4)
C2b .031(3) .021(3) .028(3) .0085(19) .0039(18) -.0007(19)
F1b .105(5) .127(6) .068(4) .019(5) .057(4) -.042(4)
F2b .106(5) .032(3) .048(3) .016(3) -.016(3) -.021(3)
F3b .150(7) .045(4) .018(3) .018(5) -.015(4) .003(3)
O1b .0357(19) .0222(16) .0375(17) .0091(14) .0035(14) -.0037(14)
O2b .0283(17) .0217(15) .0302(15) .0070(13) -.0002(13) .0055(13)
C1c .048(5) .183(10) .043(4) -.032(6) .005(4) .014(5)
C2c .040(3) .035(3) .030(3) .001(3) .013(3) .000(3)
F1c .151(7) .175(7) .231(8) -.050(6) .085(6) .087(7)
F2c .089(4) .520(15) .039(3) -.075(6) .024(3) .026(5)
F3c .074(4) .283(10) .108(4) -.003(5) .056(4) -.036(5)
O1c .0373(19) .0363(18) .0256(15) .0090(15) .0078(14) -.0003(14)
O2c .036(3) .066(3) .0347(17) -.0016(18) .0051(16) -.0008(18)

loop_
_atom_type_symbol
_atom_type_scat_source
_atom_type_scat_dispersion_real
_atom_type_scat_dispersion_imag
C Int._Tables_Vol_IV_Tables_2.2B_and_2.3.1 .002 .002
H Int._Tables_Vol_IV_Tables_2.2B_and_2.3.1 0 0
F Int._Tables_Vol_IV_Tables_2.2B_and_2.3.1 .014 .01
Lu Int._Tables_Vol_IV_Tables_2.2B_and_2.3.1 -.988 5.858
N Int._Tables_Vol_IV_Tables_2.2B_and_2.3.1 .004 .003
O Int._Tables_Vol_IV_Tables_2.2B_and_2.3.1 .008 .006

loop_
_geom_angle_atom_site_label_1
_geom_angle_atom_site_label_2
_geom_angle_atom_site_label_3
_geom_angle_site_symmetry_3
_geom_angle
N1 Lu N2 . 64.99(11)
N1 Lu N4 . 66.25(11)
N1 Lu O1a . 73.25(11)
N1 Lu O2a . 115.98(12)
N1 Lu O1b . 144.45(10)
N1 Lu O1c . 76.13(13)
N1 Lu O2b 2_665 135.88(10)
N2 Lu N4 . 131.20(12)
N2 Lu O1a . 82.98(12)
N2 Lu O2a . 130.38(11)
N2 Lu O1b . 133.71(13)
N2 Lu O1c . 77.96(12)
N2 Lu O2b 2_665 76.09(10)
N4 Lu O1a . 85.07(12)
N4 Lu O2a . 74.48(11)
N4 Lu O1b . 87.93(12)
N4 Lu O1c . 88.95(12)
N4 Lu O2b 2_665 148.13(12)
O1a Lu O2a . 54.41(11)
O1a Lu O1b . 130.82(12)
O1a Lu O1c . 148.60(12)
O1a Lu O2b 2_665 82.48(11)
O2a Lu O1b . 76.81(12)
O2a Lu O1c . 151.44(10)
O2a Lu O2b 2_665 74.40(11)
O1b Lu O1c . 79.55(12)
O1b Lu O2b 2_665 78.46(10)
O1c Lu O2b 2_665 116.15(12)
C10 O1 C13 . 123.9(4)
C24 O3 C27 . 116.8(4)
Lu N1 C1 . 121.7(3)
Lu N1 C5 . 119.9(3)
C1 N1 C5 . 118.0(4)
Lu N2 C6 . 119.5(3)
Lu N2 C7 . 134.8(3)
C6 N2 C7 . 105.7(4)
C6 N3 C12 . 106.6(4)
C6 N3 C34 . 132.7(4)
C12 N3 C34 . 119.9(4)
Lu N4 C20 . 119.7(3)
Lu N4 C21 . 132.6(3)
C20 N4 C21 . 104.7(3)
C20 N5 C26 . 106.2(4)
C20 N5 C36 . 131.8(4)
C26 N5 C36 . 121.9(3)
N1 C1 C2 . 121.4(4)
N1 C1 C6 . 112.1(4)
C2 C1 C6 . 126.5(4)
C1 C2 C3 . 119.6(4)
C2 C3 C4 . 120.0(5)
C3 C4 C5 . 118.2(4)
N1 C5 C4 . 122.7(4)
N1 C5 C20 . 111.9(4)
C4 C5 C20 . 125.4(4)
N2 C6 N3 . 112.2(4)
N2 C6 C1 . 120.9(4)
N3 C6 C1 . 126.8(4)
N2 C7 C8 . 131.8(4)
N2 C7 C12 . 109.0(4)
C8 C7 C12 . 119.0(4)
C7 C8 C9 . 118.2(5)
C8 C9 C10 . 120.3(5)
O1 C10 C9 . 124.3(5)
O1 C10 C11 . 112.3(4)
C9 C10 C11 . 123.1(4)
C10 C11 C12 . 115.4(4)
N3 C12 C7 . 106.5(4)
N3 C12 C11 . 129.7(4)
C7 C12 C11 . 123.8(5)
O1 C13 O2 . 123.9(5)
O1 C13 C14 . 110.0(5)
O2 C13 C14 . 126.1(4)
C13 C14 C15 . 117.9(5)
C13 C14 C19 . 122.1(5)
C15 C14 C19 . 119.9(5)
C14 C15 C16 . 119.7(5)
C15 C16 C17 . 120.4(5)
C16 C17 C18 . 119.9(6)
C17 C18 C19 . 120.4(6)
C14 C19 C18 . 119.6(5)
N4 C20 N5 . 113.6(4)
N4 C20 C5 . 119.8(4)
N5 C20 C5 . 126.5(4)
N4 C21 C22 . 131.1(4)
N4 C21 C26 . 108.5(4)
C22 C21 C26 . 120.4(4)
C21 C22 C23 . 117.5(4)
C22 C23 C24 . 120.5(5)
O3 C24 C23 . 117.9(4)
O3 C24 C25 . 118.0(4)
C23 C24 C25 . 124.0(4)
C24 C25 C26 . 114.7(4)
N5 C26 C21 . 106.9(4)
N5 C26 C25 . 130.1(4)
C21 C26 C25 . 122.9(4)
O3 C27 O4 . 123.4(4)
O3 C27 C28 . 110.9(5)
O4 C27 C28 . 125.6(5)
C27 C28 C29 . 117.1(5)
C27 C28 C33 . 122.6(5)
C29 C28 C33 . 120.3(5)
C28 C29 C30 . 119.8(6)
C29 C30 C31 . 120.2(6)
C30 C31 C32 . 120.4(5)
C31 C32 C33 . 119.4(6)
C28 C33 C32 . 119.9(5)
N3 C34 C35 . 111.3(5)
N5 C36 C37 . 111.4(4)
C2a C1a F1a . 107.4(5)
C2a C1a F2a . 112.5(7)
C2a C1a F3a . 113.9(6)
F1a C1a F2a . 106.0(6)
F1a C1a F3a . 103.6(7)
F2a C1a F3a . 112.5(6)
C1a C2a O1a . 117.5(5)
C1a C2a O2a . 118.9(5)
O1a C2a O2a . 123.7(5)
Lu O1a C2a . 93.5(3)
Lu O2a C2a . 88.4(3)
C2b C1b F1b . 115.8(5)
C2b C1b F2b . 103.1(5)
C2b C1b F3b . 116.6(7)
F1b C1b F2b . 97.8(7)
F1b C1b F3b . 117.7(7)
F2b C1b F3b . 100.8(6)
C1b C2b O1b . 115.8(4)
C1b C2b O2b . 114.1(5)
O1b C2b O2b . 130.1(4)
Lu O1b C2b . 160.9(4)
C2b O2b Lu 2_665 148.2(3)
C2c C1c F1c . 109.5(8)
C2c C1c F2c . 115.4(7)
C2c C1c F3c . 114.5(8)
F1c C1c F2c . 109.5(10)
F1c C1c F3c . 99.3(8)
F2c C1c F3c . 107.4(9)
C1c C2c O1c . 113.9(5)
C1c C2c O2c . 115.7(5)
O1c C2c O2c . 130.4(6)
Lu O1c C2c . 138.5(4)
C2a C1a F1a' . 111.2(10)
C2a C1a F2a' . 109.4(8)
C2a C1a F3a' . 112.5(8)
F1a' C1a F2a' . 106.9(9)
F1a' C1a F3a' . 107.8(11)
F2a' C1a F3a' . 108.9(10)
C2b C1b F1b' . 114.3(10)
C2b C1b F2b' . 110.0(10)
C2b C1b F3b' . 100.9(7)
F1b' C1b F2b' . 113.1(12)
F1b' C1b F3b' . 110.4(15)
F2b' C1b F3b' . 107.1(11)

loop_
_geom_bond_atom_site_label_1
_geom_bond_atom_site_label_2
_geom_bond_site_symmetry_2
_geom_bond_distance
Lu N1 . 2.498(4)
Lu N2 . 2.460(4)
Lu N4 . 2.398(4)
Lu O1a . 2.356(4)
Lu O2a . 2.481(4)
Lu O1b . 2.264(4)
Lu O1c . 2.206(4)
Lu O2b 2_665 2.271(3)
O1 C10 . 1.402(6)
O1 C13 . 1.357(6)
O2 C13 . 1.193(7)
O3 C24 . 1.413(5)
O3 C27 . 1.348(7)
O4 C27 . 1.192(8)
N1 C1 . 1.349(5)
N1 C5 . 1.358(5)
N2 C6 . 1.322(6)
N2 C7 . 1.396(6)
N3 C6 . 1.376(5)
N3 C12 . 1.380(6)
N3 C34 . 1.473(6)
N4 C20 . 1.328(6)
N4 C21 . 1.403(5)
N5 C20 . 1.357(5)
N5 C26 . 1.377(6)
N5 C36 . 1.480(5)
C1 C2 . 1.388(7)
C1 C6 . 1.473(6)
C2 C3 . 1.361(7)
C3 C4 . 1.377(6)
C4 C5 . 1.377(7)
C5 C20 . 1.483(6)
C7 C8 . 1.402(7)
C7 C12 . 1.394(6)
C8 C9 . 1.384(7)
C9 C10 . 1.399(7)
C10 C11 . 1.371(7)
C11 C12 . 1.389(6)
C13 C14 . 1.486(7)
C14 C15 . 1.388(7)
C14 C19 . 1.393(8)
C15 C16 . 1.384(8)
C16 C17 . 1.390(9)
C17 C18 . 1.370(9)
C18 C19 . 1.392(8)
C21 C22 . 1.385(7)
C21 C26 . 1.400(6)
C22 C23 . 1.383(6)
C23 C24 . 1.398(6)
C24 C25 . 1.364(7)
C25 C26 . 1.399(6)
C27 C28 . 1.496(6)
C28 C29 . 1.384(8)
C28 C33 . 1.385(8)
C29 C30 . 1.382(7)
C30 C31 . 1.368(10)
C31 C32 . 1.399(9)
C32 C33 . 1.383(7)
C34 C35 . 1.470(9)
C36 C37 . 1.501(9)
C1a C2a . 1.526(9)
C1a F1a . 1.366(8)
C1a F2a . 1.310(9)
C1a F3a . 1.294(9)
C1a F1a' . 1.263(17)
C1a F2a' . 1.349(13)
C1a F3a' . 1.268(16)
C2a O1a . 1.269(6)
C2a O2a . 1.243(6)
C1b C2b . 1.554(7)
C1b F1b . 1.231(12)
C1b F2b . 1.493(8)
C1b F3b . 1.259(10)
C1b F1b' . 1.26(3)
C1b F2b' . 1.325(18)
C1b F3b' . 1.446(18)
C2b O1b . 1.236(6)
C2b O2b . 1.238(5)
C1c C2c . 1.500(11)
C1c F1c . 1.342(14)
C1c F2c . 1.269(8)
C1c F3c . 1.315(13)
C2c O1c . 1.258(5)
C2c O2c . 1.214(6)

loop_
_geom_torsion_atom_site_label_1
_geom_torsion_atom_site_label_2
_geom_torsion_atom_site_label_3
_geom_torsion_atom_site_label_4
_geom_torsion
C13 O1 C10 C9 39.3(8)
C13 O1 C10 C11 -147.4(5)
C10 O1 C13 O2 -13.8(9)
C10 O1 C13 C14 165.9(5)
C27 O3 C24 C23 75.5(6)
C27 O3 C24 C25 -108.9(5)
C24 O3 C27 O4 1.9(7)
C24 O3 C27 C28 -176.6(4)
C5 N1 C1 C2 -1.8(7)
C5 N1 C1 C6 178.2(4)
C1 N1 C5 C4 3.2(7)
C1 N1 C5 C20 -177.8(4)
C7 N2 C6 N3 1.4(5)
C7 N2 C6 C1 -175.0(5)
C6 N2 C7 C8 174.2(6)
C6 N2 C7 C12 -.9(6)
C12 N3 C6 N2 -1.3(6)
C12 N3 C6 C1 174.8(5)
C34 N3 C6 N2 -170.2(5)
C34 N3 C6 C1 5.9(9)
C6 N3 C12 C7 .7(5)
C6 N3 C12 C11 -177.5(5)
C34 N3 C12 C7 171.3(5)
C34 N3 C12 C11 -6.9(8)
C6 N3 C34 C35 82.0(7)
C12 N3 C34 C35 -85.7(6)
C21 N4 C20 N5 1.9(6)
C21 N4 C20 C5 -179.5(5)
C20 N4 C21 C22 177.9(6)
C20 N4 C21 C26 -1.6(6)
C26 N5 C20 N4 -1.3(6)
C26 N5 C20 C5 -179.9(5)
C36 N5 C20 N4 173.7(5)
C36 N5 C20 C5 -4.8(9)
C20 N5 C26 C21 .2(6)
C20 N5 C26 C25 179.9(6)
C36 N5 C26 C21 -175.5(5)
C36 N5 C26 C25 4.2(8)
C20 N5 C36 C37 101.4(6)
C26 N5 C36 C37 -84.2(6)
N1 C1 C2 C3 -.2(8)
C6 C1 C2 C3 179.9(5)
N1 C1 C6 N2 3.2(7)
N1 C1 C6 N3 -172.6(5)
C2 C1 C6 N2 -176.9(5)
C2 C1 C6 N3 7.4(8)
C1 C2 C3 C4 .7(8)
C2 C3 C4 C5 .6(8)
C3 C4 C5 N1 -2.7(8)
C3 C4 C5 C20 178.4(5)
N1 C5 C20 N4 -17.4(7)
N1 C5 C20 N5 161.0(5)
C4 C5 C20 N4 161.6(5)
C4 C5 C20 N5 -20.0(8)
N2 C7 C8 C9 -176.6(5)
C12 C7 C8 C9 -1.9(8)
N2 C7 C12 N3 .1(6)
N2 C7 C12 C11 178.5(5)
C8 C7 C12 N3 -175.7(5)
C8 C7 C12 C11 2.6(8)
C7 C8 C9 C10 -1.1(8)
C8 C9 C10 O1 176.4(5)
C8 C9 C10 C11 3.8(9)
O1 C10 C11 C12 -176.4(5)
C9 C10 C11 C12 -3.1(8)
C10 C11 C12 N3 177.8(5)
C10 C11 C12 C7 -.2(8)
O1 C13 C14 C15 166.8(6)
O1 C13 C14 C19 -14.1(8)
O2 C13 C14 C15 -13.6(10)
O2 C13 C14 C19 165.5(7)
C13 C14 C15 C16 179.5(6)
C19 C14 C15 C16 .3(9)
C13 C14 C19 C18 -179.2(6)
C15 C14 C19 C18 -.1(10)
C14 C15 C16 C17 .2(10)
C15 C16 C17 C18 -1.1(11)
C16 C17 C18 C19 1.4(11)
C17 C18 C19 C14 -.8(11)
N4 C21 C22 C23 179.1(6)
C26 C21 C22 C23 -1.4(8)
N4 C21 C26 N5 .9(6)
N4 C21 C26 C25 -178.8(5)
C22 C21 C26 N5 -178.7(5)
C22 C21 C26 C25 1.7(8)
C21 C22 C23 C24 .6(9)
C22 C23 C24 O3 175.6(5)
C22 C23 C24 C25 .2(9)
O3 C24 C25 C26 -175.4(5)
C23 C24 C25 C26 -.1(8)
C24 C25 C26 N5 179.6(5)
C24 C25 C26 C21 -.8(8)
O3 C27 C28 C29 173.0(4)
O3 C27 C28 C33 -7.3(6)
O4 C27 C28 C29 -5.5(7)
O4 C27 C28 C33 174.2(5)
C27 C28 C29 C30 -179.5(5)
C33 C28 C29 C30 .8(7)
C27 C28 C33 C32 178.4(5)
C29 C28 C33 C32 -1.8(7)
C28 C29 C30 C31 1.0(7)
C29 C30 C31 C32 -1.8(8)
C30 C31 C32 C33 .7(8)
C31 C32 C33 C28 1.1(8)
F1a C1a C2a O1a -110.7(5)
F1a C1a C2a O2a 69.6(6)
F2a C1a C2a O1a 133.0(6)
F2a C1a C2a O2a -46.7(7)
F3a C1a C2a O1a 3.4(7)
F3a C1a C2a O2a -176.3(5)
F1b C1b C2b O1b -142.3(6)
F1b C1b C2b O2b 39.3(8)
F2b C1b C2b O1b 112.2(6)
F2b C1b C2b O2b -66.2(7)
F3b C1b C2b O1b 2.8(9)
F3b C1b C2b O2b -175.6(7)
F1c C1c C2c O1c 64.4(9)
F1c C1c C2c O2c -113.4(7)
F2c C1c C2c O1c -171.6(9)
F2c C1c C2c O2c 10.7(13)
F3c C1c C2c O1c -46.1(10)
F3c C1c C2c O2c 136.1(7)
F1a' C1a C2a O1a 161.1(7)
F1a' C1a C2a O2a -18.6(8)
F2a' C1a C2a O1a 43.2(8)
F2a' C1a C2a O2a -136.5(8)
F3a' C1a C2a O1a -77.9(9)
F3a' C1a C2a O2a 102.4(9)
F1b' C1b C2b O1b 155.5(13)
F1b' C1b C2b O2b -22.9(14)
F2b' C1b C2b O1b 27.0(10)
F2b' C1b C2b O2b -151.4(9)
F3b' C1b C2b O1b -86.0(9)
F3b' C1b C2b O2b 95.6(9)
